data_4122255
loop_
_publ_author_name
'Sanders, Brian C.'
'Hassan, Sayed M.'
'Harrop, Todd C.'

_publ_section_title
;
 NO2(-) Activation and Reduction to NO by a Nonheme Fe(NO2)2 Complex.
;
_journal_issue 29
_journal_name_full 'Journal of the American Chemical Society'
_journal_page_first 10230
_journal_page_last 10233
_journal_paper_doi 10.1021/ja505236x
_journal_volume 136
_journal_year 2014
_chemical_formula_sum 'C20 H23 Fe N9 O4'
_chemical_formula_weight 509.32
_chemical_name_systematic
;
 ?
;
_space_group_crystal_system trigonal
_space_group_IT_number 154
_space_group_name_Hall 'P 32 2"'
_space_group_name_H-M_alt 'P 32 2 1'
_symmetry_space_group_name_Hall 'P 32 2"'
_symmetry_space_group_name_H-M 'P 32 2 1'
_atom_sites_solution_hydrogens geom
_audit_creation_method SHELXL-2013
_cell_angle_alpha 90
_cell_angle_beta 90
_cell_angle_gamma 120
_cell_formula_units_Z 3
_cell_length_a 14.1554(14)
_cell_length_b 14.1554(14)
_cell_length_c 9.8070(10)
_cell_measurement_reflns_used 4668
_cell_measurement_temperature 100(2)
_cell_measurement_theta_max 24.08
_cell_measurement_theta_min 2.66
_cell_volume 1701.8(3)
_computing_cell_refinement 'Bruker SAINT'
_computing_data_collection 'Bruker APEX2'
_computing_data_reduction 'Bruker SAINT'
_computing_molecular_graphics 'Bruker SHELXTL'
_computing_publication_material 'Bruker SHELXTL'
_computing_structure_refinement 'SHELXL-2013 (Sheldrick, 2013)'
_computing_structure_solution 'SHELXS-97 (Sheldrick 2008)'
_diffrn_ambient_temperature 100(2)
_diffrn_measured_fraction_theta_full 0.998
_diffrn_measured_fraction_theta_max 0.999
_diffrn_measurement_device_type 'Bruker SAMRT APEX-II CCD'
_diffrn_measurement_method 'OMEGA SCAN'
_diffrn_radiation_type MoK\a
_diffrn_radiation_wavelength 0.71073
_diffrn_reflns_av_R_equivalents 0.0600
_diffrn_reflns_av_unetI/netI 0.0330
_diffrn_reflns_Laue_measured_fraction_full 0.998
_diffrn_reflns_Laue_measured_fraction_max 0.999
_diffrn_reflns_limit_h_max 18
_diffrn_reflns_limit_h_min -18
_diffrn_reflns_limit_k_max 18
_diffrn_reflns_limit_k_min -18
_diffrn_reflns_limit_l_max 12
_diffrn_reflns_limit_l_min -12
_diffrn_reflns_number 22766
_diffrn_reflns_point_group_measured_fraction_full 0.999
_diffrn_reflns_point_group_measured_fraction_max 1.000
_diffrn_reflns_theta_full 25.242
_diffrn_reflns_theta_max 27.472
_diffrn_reflns_theta_min 2.660
_exptl_absorpt_coefficient_mu 0.712
_exptl_absorpt_correction_T_max 0.7456
_exptl_absorpt_correction_T_min 0.6737
_exptl_absorpt_correction_type multi-scan
_exptl_absorpt_process_details 'BRUKER SADABS'
_exptl_crystal_colour purple
_exptl_crystal_density_diffrn 1.491
_exptl_crystal_description plate
_exptl_crystal_F_000 792
_exptl_crystal_size_max 0.180
_exptl_crystal_size_mid 0.090
_exptl_crystal_size_min 0.040
_refine_diff_density_max 0.462
_refine_diff_density_min -0.378
_refine_diff_density_rms 0.061
_refine_ls_abs_structure_details
;
 Flack x determined using 963 quotients [(I+)-(I-)]/[(I+)+(I-)]
 (Parsons and Flack (2004), Acta Cryst. A60, s61).
;
_refine_ls_abs_structure_Flack 0.015(10)
_refine_ls_extinction_method none
_refine_ls_goodness_of_fit_ref 1.056
_refine_ls_hydrogen_treatment constr
_refine_ls_matrix_type full
_refine_ls_number_parameters 234
_refine_ls_number_reflns 2622
_refine_ls_number_restraints 283
_refine_ls_restrained_S_all 1.003
_refine_ls_R_factor_all 0.0494
_refine_ls_R_factor_gt 0.0428
_refine_ls_shift/su_max 0.000
_refine_ls_shift/su_mean 0.000
_refine_ls_structure_factor_coef Fsqd
_refine_ls_weighting_details 'w=1/[\s^2^(Fo^2^)+(0.0601P)^2^+0.9944P] where P=(Fo^2^+2Fc^2^)/3'
_refine_ls_weighting_scheme calc
_refine_ls_wR_factor_gt 0.1079
_refine_ls_wR_factor_ref 0.1126
_reflns_Friedel_coverage 0.789
_reflns_Friedel_fraction_full 1.000
_reflns_Friedel_fraction_max 1.000
_reflns_number_gt 2340
_reflns_number_total 2622
_reflns_threshold_expression 'I > 2\s(I)'
_cod_data_source_file ja505236x_si_003.cif
_cod_data_source_block j3
_cod_depositor_comments 'Adding full bibliography for 4122255--4122256.cif.'
_cod_original_cell_volume 1701.8(4)
_cod_database_code 4122255
_shelx_space_group_comment
;
The symmetry employed for this shelxl refinement is uniquely defined
by the following loop, which should always be used as a source of
symmetry information in preference to the above space-group names.
They are only intended as comments.
;
_shelx_estimated_absorpt_t_min 0.882
_shelx_estimated_absorpt_t_max 0.972
_shelxl_version_number 2013-3

loop_
_space_group_symop_operation_xyz
'x, y, z'
'-y, x-y, z+2/3'
'-x+y, -x, z+1/3'
'x-y, -y, -z+1/3'
'-x, -x+y, -z+2/3'
'y, x, -z'

loop_
_atom_site_label
_atom_site_type_symbol
_atom_site_fract_x
_atom_site_fract_y
_atom_site_fract_z
_atom_site_U_iso_or_equiv
_atom_site_adp_type
_atom_site_occupancy
_atom_site_site_symmetry_order
_atom_site_calc_flag
_atom_site_refinement_flags_posn
_atom_site_refinement_flags_adp
_atom_site_refinement_flags_occupancy
_atom_site_disorder_assembly
_atom_site_disorder_group
Fe1 Fe 0.50467(5) 1.0000 0.1667 0.0231(2) Uani 1 2 d S T P A .
N1 N 0.3634(13) 0.8753(13) 0.206(4) 0.026(3) Uani 0.55(3) 1 d D U P A 1
C1 C 0.2554(11) 0.8428(12) 0.2220(18) 0.034(3) Uani 0.55(3) 1 d D U P A 1
H1 H 0.2247 0.8887 0.2131 0.040 Uiso 0.55(3) 1 calc R U P A 1
C2 C 0.1980(11) 0.7337(10) 0.2534(15) 0.034(3) Uani 0.55(3) 1 d D U P A 1
H2 H 0.1216 0.6904 0.2676 0.041 Uiso 0.55(3) 1 calc R U P A 1
C3 C 0.2468(15) 0.5877(7) 0.2806(11) 0.042(3) Uani 0.55(3) 1 d D U P A 1
H3A H 0.3148 0.5853 0.2821 0.063 Uiso 0.55(3) 1 calc R U P A 1
H3B H 0.2004 0.5420 0.2060 0.063 Uiso 0.55(3) 1 calc R U P A 1
H3C H 0.2084 0.5605 0.3675 0.063 Uiso 0.55(3) 1 calc R U P A 1
N2 N 0.2719(13) 0.7007(8) 0.2599(10) 0.030(3) Uani 0.55(3) 1 d D U P A 1
C4 C 0.3711(14) 0.7868(11) 0.236(2) 0.027(3) Uani 0.55(3) 1 d D U P A 1
C5 C 0.4762(15) 0.7982(13) 0.2274(16) 0.027(3) Uani 0.55(3) 1 d D U P A 1
H5 H 0.4913 0.7404 0.2383 0.032 Uiso 0.55(3) 1 calc R U P A 1
N1' N 0.3451(14) 0.8838(14) 0.207(4) 0.019(3) Uani 0.45(3) 1 d D U P A 2
C1' C 0.2420(11) 0.8654(14) 0.1950(18) 0.025(3) Uani 0.45(3) 1 d D U P A 2
H1' H 0.2214 0.9179 0.1724 0.029 Uiso 0.45(3) 1 calc R U P A 2
C2' C 0.1725(12) 0.7568(11) 0.2220(14) 0.028(3) Uani 0.45(3) 1 d D U P A 2
H2' H 0.0951 0.7207 0.2229 0.034 Uiso 0.45(3) 1 calc R U P A 2
C3' C 0.1923(16) 0.5939(8) 0.2784(11) 0.034(4) Uani 0.45(3) 1 d D U P A 2
H3'1 H 0.2535 0.5809 0.2914 0.051 Uiso 0.45(3) 1 calc R U P A 2
H3'2 H 0.1468 0.5491 0.2026 0.051 Uiso 0.45(3) 1 calc R U P A 2
H3'3 H 0.1485 0.5745 0.3619 0.051 Uiso 0.45(3) 1 calc R U P A 2
N2' N 0.2345(13) 0.7102(9) 0.2472(13) 0.024(3) Uani 0.45(3) 1 d D U P A 2
C4' C 0.3393(14) 0.7883(12) 0.233(3) 0.018(3) Uani 0.45(3) 1 d D U P A 2
C5' C 0.4362(18) 0.7848(14) 0.2464(19) 0.023(3) Uani 0.45(3) 1 d D U P A 2
H5' H 0.4365 0.7218 0.2794 0.028 Uiso 0.45(3) 1 calc R U P A 2
N3 N 0.5399(4) 0.8868(4) 0.2057(4) 0.0404(11) Uani 1 1 d . . . . .
C6 C 0.6306(13) 0.8785(12) 0.204(2) 0.040(3) Uani 0.5 1 d . . P A 1
H6A H 0.6252 0.8245 0.2728 0.048 Uiso 0.5 1 calc R U P A 1
H6B H 0.6418 0.8556 0.1134 0.048 Uiso 0.5 1 calc R U P A 1
C6' C 0.6668(12) 0.9233(12) 0.1942(16) 0.034(3) Uani 0.5 1 d . . P A 2
H6'1 H 0.6720 0.8578 0.1719 0.041 Uiso 0.5 1 calc R U P A 2
H6'2 H 0.7003 0.9490 0.2851 0.041 Uiso 0.5 1 calc R U P A 2
C7 C 0.7237(11) 0.9912(12) 0.2394(11) 0.053(3) Uani 0.5 1 d . . P . .
H7A H 0.7915 0.9871 0.2380 0.063 Uiso 0.5 1 calc R U P A 1
H7B H 0.7127 1.0064 0.3348 0.063 Uiso 0.5 1 calc R U P A 1
N4 N 0.4832(3) 0.9579(3) -0.0266(3) 0.0264(7) Uani 1 1 d . . . . .
O1 O 0.4417(5) 0.8637(4) -0.0634(6) 0.0322(13) Uani 0.5 1 d . . P A .
O2 O 0.5144(5) 1.0317(5) -0.1191(5) 0.0341(14) Uani 0.5 1 d . . P A .
O1' O 0.4006(5) 0.9392(6) -0.0902(6) 0.0389(15) Uani 0.5 1 d . . P A .
O2' O 0.5539(6) 0.9422(6) -0.0896(6) 0.0375(14) Uani 0.5 1 d . . P A .
C8 C 0.9610(12) 1.1347(8) 0.4179(11) 0.095(5) Uiso 0.5 1 d DG . P B -1
C9 C 0.9523(12) 1.2274(10) 0.4361(12) 0.068(4) Uiso 0.5 1 d G . P B -1
H9 H 0.9171 1.2343 0.5147 0.082 Uiso 0.5 1 calc R U P B -1
C10 C 0.9953(14) 1.3101(9) 0.3392(15) 0.058(2) Uiso 0.5 1 d G . P B -1
H10 H 0.9894 1.3735 0.3516 0.070 Uiso 0.5 1 calc R U P B -1
C9A C 1.0469(10) 1.3001(7) 0.2241(11) 0.041(3) Uiso 0.5 1 d G . P B -1
H9A H 1.0763 1.3566 0.1578 0.049 Uiso 0.5 1 calc R U P B -1
C8A C 1.0556(10) 1.2073(8) 0.2059(10) 0.069(4) Uiso 0.5 1 d G . P B -1
H8A H 1.0909 1.2005 0.1273 0.083 Uiso 0.5 1 calc R U P B -1
C11 C 1.0126(14) 1.1246(8) 0.3028(13) 0.086(5) Uiso 0.5 1 d G . P B -1
H11 H 1.0186 1.0612 0.2904 0.103 Uiso 0.5 1 calc R U P B -1
C12 C 0.893(2) 1.059(2) 0.525(3) 0.144(10) Uiso 0.5 1 d D . P B -1
N5 N 0.844(2) 1.001(3) 0.615(3) 0.181(12) Uiso 0.5 1 d . . P B -1

loop_
_atom_site_aniso_label
_atom_site_aniso_U_11
_atom_site_aniso_U_22
_atom_site_aniso_U_33
_atom_site_aniso_U_23
_atom_site_aniso_U_13
_atom_site_aniso_U_12
Fe1 0.0248(3) 0.0231(4) 0.0209(3) 0.0004(3) 0.00021(16) 0.0115(2)
N1 0.024(5) 0.031(5) 0.030(5) -0.006(5) 0.004(5) 0.019(4)
C1 0.031(6) 0.034(6) 0.045(8) -0.010(5) -0.002(5) 0.023(5)
C2 0.024(6) 0.032(6) 0.032(6) -0.001(5) -0.002(5) 0.004(4)
C3 0.052(8) 0.025(4) 0.034(5) 0.002(3) -0.012(5) 0.008(5)
N2 0.040(6) 0.026(4) 0.019(3) 0.001(3) -0.005(4) 0.012(4)
C4 0.026(6) 0.027(4) 0.025(5) -0.003(3) -0.006(7) 0.011(5)
C5 0.034(7) 0.030(7) 0.024(6) -0.009(4) -0.010(6) 0.021(7)
N1' 0.021(7) 0.014(4) 0.026(5) -0.001(4) 0.010(7) 0.011(4)
C1' 0.016(5) 0.029(6) 0.032(6) 0.001(5) -0.003(4) 0.014(5)
C2' 0.027(5) 0.032(6) 0.020(5) 0.002(4) -0.005(4) 0.012(5)
C3' 0.041(8) 0.020(5) 0.024(5) 0.006(4) -0.002(5) 0.003(5)
N2' 0.025(7) 0.020(5) 0.020(4) 0.009(3) 0.000(5) 0.008(4)
C4' 0.024(6) 0.021(6) 0.012(4) 0.001(3) -0.004(7) 0.013(5)
C5' 0.029(8) 0.019(5) 0.023(6) 0.003(4) 0.003(7) 0.013(7)
N3 0.065(3) 0.049(3) 0.0262(19) -0.0131(18) -0.0134(19) 0.043(2)
C6 0.044(9) 0.034(8) 0.052(7) -0.003(8) -0.003(8) 0.026(7)
C6' 0.034(8) 0.039(8) 0.039(7) -0.018(8) -0.018(7) 0.025(7)
C7 0.059(8) 0.079(8) 0.041(6) -0.020(6) -0.010(6) 0.052(7)
N4 0.0242(16) 0.0225(15) 0.0254(15) 0.0025(12) -0.0001(14) 0.0063(13)
O1 0.038(3) 0.020(3) 0.025(3) -0.005(2) -0.006(3) 0.005(3)
O2 0.042(4) 0.032(3) 0.018(2) 0.005(2) 0.000(2) 0.011(3)
O1' 0.036(3) 0.043(4) 0.029(3) 0.002(3) -0.007(2) 0.014(3)
O2' 0.036(4) 0.044(4) 0.031(3) -0.005(3) 0.005(3) 0.019(3)

loop_
_atom_type_symbol
_atom_type_description
_atom_type_scat_dispersion_real
_atom_type_scat_dispersion_imag
_atom_type_scat_source
C C 0.0033 0.0016 'International Tables Vol C Tables 4.2.6.8 and 6.1.1.4'
H H 0.0000 0.0000 'International Tables Vol C Tables 4.2.6.8 and 6.1.1.4'
N N 0.0061 0.0033 'International Tables Vol C Tables 4.2.6.8 and 6.1.1.4'
O O 0.0106 0.0060 'International Tables Vol C Tables 4.2.6.8 and 6.1.1.4'
Fe Fe 0.3463 0.8444 'International Tables Vol C Tables 4.2.6.8 and 6.1.1.4'

loop_
_geom_angle_atom_site_label_1
_geom_angle_atom_site_label_2
_geom_angle_atom_site_label_3
_geom_angle
_geom_angle_site_symmetry_1
_geom_angle_site_symmetry_3
N3 Fe1 N3 95.8(3) . 4_675
N3 Fe1 N1 77.5(5) . .
N3 Fe1 N1 173.2(5) 4_675 .
N3 Fe1 N1 173.2(5) . 4_675
N3 Fe1 N1 77.5(5) 4_675 4_675
N1 Fe1 N1 109.3(10) . 4_675
N3 Fe1 N4 89.98(15) . 4_675
N3 Fe1 N4 90.24(16) 4_675 4_675
N1 Fe1 N4 90.9(11) . 4_675
N1 Fe1 N4 88.9(11) 4_675 4_675
N3 Fe1 N4 90.24(15) . .
N3 Fe1 N4 89.98(15) 4_675 .
N1 Fe1 N4 88.9(11) . .
N1 Fe1 N4 90.9(11) 4_675 .
N4 Fe1 N4 179.7(2) 4_675 .
N3 Fe1 N1' 177.9(5) . 4_675
N3 Fe1 N1' 86.3(5) 4_675 4_675
N4 Fe1 N1' 90.0(11) 4_675 4_675
N4 Fe1 N1' 89.7(11) . 4_675
N3 Fe1 N1' 86.3(5) . .
N3 Fe1 N1' 177.9(5) 4_675 .
N4 Fe1 N1' 89.7(11) 4_675 .
N4 Fe1 N1' 90.0(12) . .
N1' Fe1 N1' 91.6(10) 4_675 .
C4 N1 C1 105.0(12) . .
C4 N1 Fe1 111.5(10) . .
C1 N1 Fe1 143.4(11) . .
N1 C1 C2 109.7(11) . .
N2 C2 C1 106.1(10) . .
C2 N2 C4 108.5(10) . .
C2 N2 C3 125.4(10) . .
C4 N2 C3 126.0(11) . .
N1 C4 N2 110.6(12) . .
N1 C4 C5 116.8(12) . .
N2 C4 C5 132.4(12) . .
N3 C5 C4 110.1(12) . .
C4' N1' C1' 107.9(13) . .
C4' N1' Fe1 109.4(10) . .
C1' N1' Fe1 141.6(13) . .
N1' C1' C2' 107.3(12) . .
N2' C2' C1' 107.7(10) . .
C2' N2' C4' 107.2(10) . .
C2' N2' C3' 125.4(11) . .
C4' N2' C3' 127.3(12) . .
N1' C4' N2' 109.7(12) . .
N1' C4' C5' 119.2(12) . .
N2' C4' C5' 131.0(13) . .
C4' C5' N3 116.1(12) . .
C5 N3 C6 99.8(11) . .
C6' N3 C5' 136.2(10) . .
C5 N3 Fe1 123.8(9) . .
C6' N3 Fe1 115.4(6) . .
C6 N3 Fe1 136.1(7) . .
C5' N3 Fe1 108.3(8) . .
C7 C6 N3 105.7(11) . .
N3 C6' C7 117.1(11) . 4_675
C6 C7 C6 121.1(10) . 4_675
O1 N4 O1' 74.2(5) . .
O1 N4 O2 117.7(4) . .
O1' N4 O2 73.7(5) . .
O1 N4 O2' 70.0(5) . .
O1' N4 O2' 117.1(5) . .
O2 N4 O2' 79.6(5) . .
O1 N4 Fe1 122.5(3) . .
O1' N4 Fe1 122.7(4) . .
O2 N4 Fe1 119.8(3) . .
O2' N4 Fe1 120.0(4) . .
N4 O1 O2' 57.4(4) . .
N4 O1 O1' 53.5(4) . .
O2' O1 O1' 95.3(5) . .
N4 O2 O1' 51.6(3) . .
N4 O2 O2' 50.2(3) . .
O1' O2 O2' 85.7(4) . .
N4 O1' O1 52.3(4) . .
N4 O1' O2 54.7(4) . .
O1 O1' O2 91.5(5) . .
N4 O2' O1 52.6(4) . .
N4 O2' O2 50.1(3) . .
O1 O2' O2 87.6(5) . .
C9 C8 C11 120.0 . .
C9 C8 C12 105.6(13) . .
C11 C8 C12 133.6(13) . .
C8 C9 C10 120.0 . .
C9A C10 C9 120.0 . .
C8A C9A C10 120.0 . .
C9A C8A C11 120.0 . .
C8A C11 C8 120.0 . .
N5 C12 C8 176(3) . .

loop_
_geom_bond_atom_site_label_1
_geom_bond_atom_site_label_2
_geom_bond_distance
_geom_bond_site_symmetry_2
Fe1 N3 1.940(4) .
Fe1 N3 1.940(4) 4_675
Fe1 N1 1.931(15) .
Fe1 N1 1.931(15) 4_675
Fe1 N4 1.964(3) 4_675
Fe1 N4 1.964(3) .
Fe1 N1' 2.060(16) 4_675
Fe1 N1' 2.061(16) .
N1 C4 1.343(14) .
N1 C1 1.368(14) .
C1 C2 1.372(15) .
C2 N2 1.344(14) .
C3 N2 1.468(12) .
N2 C4 1.342(14) .
C4 C5 1.417(14) .
C5 N3 1.141(18) .
N1' C4' 1.337(15) .
N1' C1' 1.354(16) .
C1' C2' 1.375(16) .
C2' N2' 1.358(14) .
C3' N2' 1.475(13) .
N2' C4' 1.343(15) .
C4' C5' 1.404(16) .
C5' N3 1.51(2) .
N3 C6' 1.605(15) .
N3 C6 1.347(17) .
C6 C7 1.515(19) .
C6' C7 1.47(2) 4_675
C7 C6 2.00(2) 4_675
C7 C6' 1.47(2) 4_675
N4 O1 1.212(6) .
N4 O1' 1.232(7) .
N4 O2 1.284(6) .
N4 O2' 1.286(7) .
O1 O2' 1.434(9) .
O1 O1' 1.474(11) .
O2 O1' 1.510(9) .
O2 O2' 1.646(9) .
C8 C9 1.3900 .
C8 C11 1.3900 .
C8 C12 1.46(2) .
C9 C10 1.3900 .
C10 C9A 1.3900 .
C9A C8A 1.3900 .
C8A C11 1.3900 .
C12 N5 1.17(3) .
